data_4312091
loop_
_publ_author_name
'Brian S. Hammes'
'Bal S. Chohan'
'Justin T. Hoffman'
'Simon Einw\"achter'
'Carl J. Carrano'

_publ_section_title
;
 A Family of Dioxo-Molybdenum(VI) Complexes of N2X Heteroscorpionate
 Ligands of Relevance to Molybdoenzymes
;
_journal_name_full 'Inorganic Chemistry'
_journal_page_first 7800
_journal_page_last 7806
_journal_paper_doi 10.1021/ic049130p
_journal_volume 43
_journal_year 2004
_chemical_formula_sum 'C12 H17 Cl Mo N4 O4'
_chemical_formula_weight 412.69
_chemical_name_systematic
; 
 ? 
;
_space_group_IT_number 14
_symmetry_cell_setting monoclinic
_symmetry_space_group_name_Hall '-P 2ybc'
_symmetry_space_group_name_H-M 'P 1 21/c 1'
_atom_sites_solution_hydrogens geom
_atom_sites_solution_primary direct
_atom_sites_solution_secondary difmap
_audit_creation_method SHELXL
_cell_angle_alpha 90.00
_cell_angle_beta 96.564(14)
_cell_angle_gamma 90.00
_cell_formula_units_Z 4
_cell_length_a 7.8732(13)
_cell_length_b 11.539(2)
_cell_length_c 16.266(3)
_cell_measurement_reflns_used 23
_cell_measurement_temperature 293(2)
_cell_measurement_theta_max 12.42
_cell_measurement_theta_min 4.72
_cell_volume 1468.1(4)
_computing_cell_refinement 'Siemens XSCANS'
_computing_data_collection 'Siemens XSCANS'
_computing_data_reduction 'Siemens SHELXTL'
_computing_molecular_graphics 'Siemens SHELXTL'
_computing_publication_material 'Siemens SHELXTL'
_computing_structure_refinement 'SHELXL-93 (Sheldrick, 1993)'
_computing_structure_solution 'SHELXS-86 (Sheldrick, 1990)'
_diffrn_ambient_temperature 293(2)
_diffrn_measurement_device 'Siemens P4'
_diffrn_measurement_method '2\q/\w scans'
_diffrn_radiation_monochromator graphite
_diffrn_radiation_source 'fine-focus sealed tube'
_diffrn_radiation_type MoK\a
_diffrn_radiation_wavelength 0.71073
_diffrn_reflns_av_R_equivalents 0.0339
_diffrn_reflns_av_sigmaI/netI 0.0386
_diffrn_reflns_limit_h_max 8
_diffrn_reflns_limit_h_min 0
_diffrn_reflns_limit_k_max 10
_diffrn_reflns_limit_k_min 0
_diffrn_reflns_limit_l_max 17
_diffrn_reflns_limit_l_min -17
_diffrn_reflns_number 1929
_diffrn_reflns_theta_max 22.50
_diffrn_reflns_theta_min 2.17
_diffrn_standards_interval_count 97
_diffrn_standards_number 3
_exptl_absorpt_coefficient_mu 1.099
_exptl_absorpt_correction_type none
_exptl_crystal_density_diffrn 1.867
_exptl_crystal_F_000 832
_refine_diff_density_max 0.562
_refine_diff_density_min -0.601
_refine_diff_density_rms 0.108
_refine_ls_extinction_method none
_refine_ls_goodness_of_fit_all 1.127
_refine_ls_goodness_of_fit_obs 1.159
_refine_ls_matrix_type full
_refine_ls_number_parameters 199
_refine_ls_number_reflns 1785
_refine_ls_number_restraints 0
_refine_ls_restrained_S_all 1.153
_refine_ls_restrained_S_obs 1.159
_refine_ls_R_factor_all 0.0508
_refine_ls_R_factor_obs 0.0396
_refine_ls_shift/esd_max 3.223
_refine_ls_shift/esd_mean 0.082
_refine_ls_structure_factor_coef Fsqd
_refine_ls_weighting_details 'w=1/[\s^2^(Fo^2^)+(0.0466P)^2^+5.7321P] where P=(Fo^2^+2Fc^2^)/3'
_refine_ls_weighting_scheme calc
_refine_ls_wR_factor_all 0.1101
_refine_ls_wR_factor_obs 0.1009
_reflns_number_observed 1515
_reflns_number_total 1787
_reflns_observed_criterion >2sigma(I)
_cod_data_source_file ic049130psi20040702_041847_4.cif
_cod_data_source_block compound5
_cod_depositor_comments
;
The following automatic conversions were performed:
'_symmetry_cell_setting' value 'Monoclinic' changed to 'monoclinic'
according to '/home/saulius/struct/CIF-dictionaries/cif_core.dic'
dictionary named 'cif_core.dic' version 2.4.1 from 2010-06-29.

Automatic conversion script
Id: cif_fix_enum 1527 2010-12-29 10:47:43Z saulius 

The following automatic conversions were performed:

'_refine_ls_weighting_scheme' value 'calc
w=1/[\s^2^(Fo^2^)+(0.0466P)^2^+5.7321P] where P=(Fo^2^+2Fc^2^)/3' was
changed to 'calc'. New tag '_refine_ls_weighting_details' was
created. The value of the new tag was set to
'w=1/[\s^2^(Fo^2^)+(0.0466P)^2^+5.7321P] where P=(Fo^2^+2Fc^2^)/3'.

Automatic conversion script
Id: cif_fix_values 3143 2015-03-26 13:38:13Z robertas 
;
_cod_original_cell_volume 1468.1(5)
_cod_database_code 4312091

loop_
_symmetry_equiv_pos_as_xyz
'x, y, z'
'-x, y+1/2, -z+1/2'
'-x, -y, -z'
'x, -y-1/2, z-1/2'

loop_
_atom_site_aniso_label
_atom_site_aniso_U_11
_atom_site_aniso_U_22
_atom_site_aniso_U_33
_atom_site_aniso_U_23
_atom_site_aniso_U_13
_atom_site_aniso_U_12
Mo1 0.0272(3) 0.0263(4) 0.0175(3) -0.0021(2) -0.0037(2) -0.0027(3)
Cl1 0.0450(9) 0.0416(11) 0.0149(7) 0.0000(7) 0.0049(6) 0.0028(8)
O1 0.028(2) 0.046(3) 0.037(3) 0.001(2) -0.009(2) -0.003(2)
O2 0.056(3) 0.030(3) 0.031(3) -0.010(2) -0.007(2) -0.001(2)
O3 0.033(2) 0.035(3) 0.021(2) 0.003(2) 0.001(2) -0.012(2)
N1 0.025(3) 0.025(3) 0.012(2) 0.000(2) 0.002(2) 0.004(2)
N2 0.027(3) 0.018(3) 0.016(3) -0.003(2) 0.003(2) -0.003(2)
N3 0.027(3) 0.023(3) 0.012(2) -0.003(2) 0.001(2) -0.001(2)
N4 0.026(3) 0.024(4) 0.012(2) 0.001(2) 0.001(2) 0.001(2)
C1 0.032(3) 0.032(4) 0.025(3) -0.002(3) -0.003(3) 0.003(3)
C2 0.025(3) 0.021(4) 0.019(3) 0.002(3) -0.001(3) -0.005(3)
C3 0.016(3) 0.026(4) 0.029(3) 0.002(3) 0.003(3) 0.003(3)
C4 0.026(3) 0.016(4) 0.022(3) 0.002(3) 0.002(3) -0.002(3)
C5 0.038(4) 0.028(4) 0.026(3) -0.003(3) 0.009(3) 0.003(3)
C6 0.044(4) 0.036(5) 0.025(3) -0.007(3) -0.002(3) -0.004(3)
C7 0.024(3) 0.028(4) 0.020(3) -0.005(3) 0.007(3) -0.002(3)
C8 0.031(3) 0.023(4) 0.023(3) 0.002(3) 0.005(3) -0.002(3)
C9 0.022(3) 0.028(5) 0.019(3) 0.003(3) 0.005(2) 0.001(3)
C10 0.038(4) 0.032(4) 0.024(3) 0.003(3) 0.004(3) 0.004(3)
C11 0.023(3) 0.025(4) 0.014(3) 0.002(3) 0.001(2) 0.000(3)
C12 0.030(3) 0.022(4) 0.028(3) 0.006(3) 0.005(3) 0.002(3)
O4 2.000(518) 2.000(431) 2.000(422) -1.000(346) 1.824(417) -0.310(276)

loop_
_atom_site_label
_atom_site_type_symbol
_atom_site_fract_x
_atom_site_fract_y
_atom_site_fract_z
_atom_site_U_iso_or_equiv
_atom_site_thermal_displace_type
_atom_site_occupancy
_atom_site_calc_flag
_atom_site_refinement_flags
_atom_site_disorder_group
Mo1 Mo 0.13533(6) 0.19441(5) 0.37176(3) 0.0242(2) Uani 1 d . .
Cl1 Cl 0.2870(2) 0.2891(2) 0.27128(9) 0.0337(4) Uani 1 d . .
O1 O -0.0597(5) 0.2407(4) 0.3291(3) 0.0379(11) Uani 1 d . .
O2 O 0.1570(6) 0.0603(4) 0.3315(3) 0.0400(12) Uani 1 d . .
O3 O 0.0865(5) 0.1524(4) 0.4803(2) 0.0299(11) Uani 1 d . .
N1 N 0.4412(6) 0.2076(4) 0.5258(3) 0.0207(11) Uani 1 d . .
N2 N 0.4144(6) 0.1776(4) 0.4433(3) 0.0200(11) Uani 1 d . .
N3 N 0.2664(6) 0.3757(4) 0.5188(3) 0.0209(12) Uani 1 d . .
N4 N 0.1839(6) 0.3734(4) 0.4398(3) 0.0209(12) Uani 1 d . .
C1 C 0.6607(8) 0.1995(6) 0.6488(4) 0.030(2) Uani 1 d . .
H1B H 0.5734(8) 0.2392(6) 0.6745(4) 0.045 Uiso 1 calc R .
H1C H 0.7606(8) 0.2476(6) 0.6509(4) 0.045 Uiso 1 calc R .
H1D H 0.6889(8) 0.1283(6) 0.6776(4) 0.045 Uiso 1 calc R .
C2 C 0.5971(7) 0.1741(5) 0.5609(3) 0.0218(14) Uani 1 d . .
C3 C 0.6748(7) 0.1198(5) 0.5000(4) 0.0237(14) Uani 1 d . .
H3A H 0.7830(7) 0.0864(5) 0.5055(4) 0.028 Uiso 1 calc R .
C4 C 0.5582(7) 0.1248(5) 0.4274(4) 0.0214(14) Uani 1 d . .
C5 C 0.5828(8) 0.0803(6) 0.3433(4) 0.030(2) Uani 1 d . .
H5A H 0.4822(8) 0.0959(6) 0.3058(4) 0.045 Uiso 1 calc R .
H5B H 0.6028(8) -0.0017(6) 0.3461(4) 0.045 Uiso 1 calc R .
H5C H 0.6793(8) 0.1182(6) 0.3240(4) 0.045 Uiso 1 calc R .
C6 C 0.3783(8) 0.5160(6) 0.6304(4) 0.036(2) Uani 1 d . .
H6A H 0.4114(8) 0.4460(6) 0.6600(4) 0.053 Uiso 1 calc R .
H6B H 0.3027(8) 0.5598(6) 0.6608(4) 0.053 Uiso 1 calc R .
H6C H 0.4782(8) 0.5613(6) 0.6240(4) 0.053 Uiso 1 calc R .
C7 C 0.2887(7) 0.4861(6) 0.5468(3) 0.0234(15) Uani 1 d . .
C8 C 0.2195(7) 0.5564(6) 0.4842(3) 0.0256(15) Uani 1 d . .
H8A H 0.2155(7) 0.6369(6) 0.4850(3) 0.031 Uiso 1 calc R .
C9 C 0.1558(7) 0.4844(6) 0.4187(3) 0.0231(15) Uani 1 d . .
C10 C 0.0692(8) 0.5169(6) 0.3358(4) 0.032(2) Uani 1 d . .
H10A H 0.0396(8) 0.4480(6) 0.3043(4) 0.047 Uiso 1 calc R .
H10B H 0.1448(8) 0.5636(6) 0.3073(4) 0.047 Uiso 1 calc R .
H10C H -0.0326(8) 0.5600(6) 0.3423(4) 0.047 Uiso 1 calc R .
C11 C 0.3056(7) 0.2668(5) 0.5612(3) 0.0208(14) Uani 1 d . .
H11A H 0.3458(7) 0.2842(5) 0.6191(3) 0.025 Uiso 1 calc R .
C12 C 0.1460(8) 0.1914(6) 0.5595(4) 0.0265(14) Uani 1 d . .
H12A H 0.1716(8) 0.1250(6) 0.5954(4) 0.032 Uiso 1 calc R .
H12B H 0.0564(8) 0.2356(6) 0.5813(4) 0.032 Uiso 1 calc R .
O4 O -0.4105(214) 0.2132(135) 0.3573(91) 1.877(256) Uani 1 d . .

loop_
_atom_type_symbol
_atom_type_description
_atom_type_scat_dispersion_real
_atom_type_scat_dispersion_imag
_atom_type_scat_source
C C 0.0033 0.0016 'International Tables Vol C Tables 4.2.6.8 and 6.1.1.4'
H H 0.0000 0.0000 'International Tables Vol C Tables 4.2.6.8 and 6.1.1.4'
N N 0.0061 0.0033 'International Tables Vol C Tables 4.2.6.8 and 6.1.1.4'
O O 0.0106 0.0060 'International Tables Vol C Tables 4.2.6.8 and 6.1.1.4'
Cl Cl 0.1484 0.1585 'International Tables Vol C Tables 4.2.6.8 and 6.1.1.4'
Mo Mo -1.6832 0.6857 'International Tables Vol C Tables 4.2.6.8 and 6.1.1.4'

loop_
_geom_angle_atom_site_label_1
_geom_angle_atom_site_label_2
_geom_angle_atom_site_label_3
_geom_angle
_geom_angle_site_symmetry_1
_geom_angle_site_symmetry_3
_geom_angle_publ_flag
O1 Mo1 O2 104.8(2) . . ?
O1 Mo1 O3 100.9(2) . . ?
O2 Mo1 O3 99.5(2) . . ?
O1 Mo1 N4 90.4(2) . . ?
O2 Mo1 N4 164.5(2) . . ?
O3 Mo1 N4 80.1(2) . . ?
O1 Mo1 N2 165.8(2) . . ?
O2 Mo1 N2 89.2(2) . . ?
O3 Mo1 N2 78.4(2) . . ?
N4 Mo1 N2 75.5(2) . . ?
O1 Mo1 Cl1 94.4(2) . . ?
O2 Mo1 Cl1 94.1(2) . . ?
O3 Mo1 Cl1 156.13(13) . . ?
N4 Mo1 Cl1 81.60(12) . . ?
N2 Mo1 Cl1 82.32(12) . . ?
C12 O3 Mo1 133.6(4) . . ?
C2 N1 N2 111.7(4) . . ?
C2 N1 C11 130.3(5) . . ?
N2 N1 C11 118.0(4) . . ?
C4 N2 N1 105.3(4) . . ?
C4 N2 Mo1 134.4(4) . . ?
N1 N2 Mo1 119.1(3) . . ?
C7 N3 N4 111.2(5) . . ?
C7 N3 C11 129.9(4) . . ?
N4 N3 C11 118.7(5) . . ?
C9 N4 N3 105.6(5) . . ?
C9 N4 Mo1 134.9(4) . . ?
N3 N4 Mo1 119.4(4) . . ?
N1 C2 C3 106.5(5) . . ?
N1 C2 C1 122.6(5) . . ?
C3 C2 C1 130.8(5) . . ?
C2 C3 C4 106.5(5) . . ?
N2 C4 C3 110.0(5) . . ?
N2 C4 C5 122.3(5) . . ?
C3 C4 C5 127.7(5) . . ?
N3 C7 C8 106.4(5) . . ?
N3 C7 C6 123.4(5) . . ?
C8 C7 C6 130.2(6) . . ?
C7 C8 C9 107.1(6) . . ?
N4 C9 C8 109.8(5) . . ?
N4 C9 C10 121.3(5) . . ?
C8 C9 C10 128.9(6) . . ?
N1 C11 N3 110.4(4) . . ?
N1 C11 C12 111.6(5) . . ?
N3 C11 C12 110.8(4) . . ?
O3 C12 C11 112.9(5) . . ?

loop_
_geom_bond_atom_site_label_1
_geom_bond_atom_site_label_2
_geom_bond_distance
_geom_bond_site_symmetry_2
_geom_bond_publ_flag
Mo1 O1 1.697(4) . ?
Mo1 O2 1.696(4) . ?
Mo1 O3 1.911(4) . ?
Mo1 N4 2.354(5) . ?
Mo1 N2 2.374(5) . ?
Mo1 Cl1 2.395(2) . ?
O3 C12 1.395(7) . ?
N1 C2 1.350(7) . ?
N1 N2 1.379(6) . ?
N1 C11 1.442(7) . ?
N2 C4 1.337(7) . ?
N3 C7 1.357(8) . ?
N3 N4 1.373(6) . ?
N3 C11 1.450(8) . ?
N4 C9 1.338(8) . ?
C1 C2 1.489(8) . ?
C2 C3 1.373(8) . ?
C3 C4 1.411(8) . ?
C4 C5 1.495(8) . ?
C6 C7 1.499(8) . ?
C7 C8 1.366(8) . ?
C8 C9 1.398(9) . ?
C9 C10 1.488(8) . ?
C11 C12 1.526(8) . ?
